data_1550059
loop_
_publ_author_name
'McKeown, Paul'
'McCormick, Strachan N.'
'Mahon, Mary F.'
'Jones, Matthew D.'

_publ_section_title
;
 Highly active Mg(ii) and Zn(ii) complexes for the ring opening
 polymerisation of lactide
;
_journal_issue 44
_journal_name_full 'Polymer Chemistry'
_journal_page_first 5339
_journal_paper_doi 10.1039/C8PY01369A
_journal_volume 9
_journal_year 2018
_chemical_formula_sum 'C38 H62 Mg N4 O2'
_chemical_formula_weight 631.22
_space_group_crystal_system monoclinic
_space_group_IT_number 15
_space_group_name_Hall '-I 2ya'
_space_group_name_H-M_alt 'I 1 2/a 1'
_symmetry_space_group_name_Hall '-I 2ya'
_symmetry_space_group_name_H-M 'I 1 2/a 1'
_atom_sites_solution_hydrogens geom
_audit_creation_method SHELXL-2014/7
_audit_update_record
;
2018-05-20 deposited with the CCDC.
2018-10-17 downloaded from the CCDC.
;
_cell_angle_alpha 90
_cell_angle_beta 90.8720(10)
_cell_angle_gamma 90
_cell_formula_units_Z 8
_cell_length_a 17.1130(2)
_cell_length_b 15.0517(2)
_cell_length_c 29.9562(4)
_cell_measurement_reflns_used 2478
_cell_measurement_temperature 150(2)
_cell_measurement_theta_max 45.5810
_cell_measurement_theta_min 3.9080
_cell_volume 7715.22(17)
_computing_cell_refinement 'CrysAlisPro 1.171.38.46 (Rigaku OD, 2015)'
_computing_data_collection 'CrysAlisPro 1.171.38.46 (Rigaku OD, 2015)'
_computing_data_reduction 'CrysAlisPro 1.171.38.46 (Rigaku OD, 2015)'
_computing_molecular_graphics 'ORTEP3 for Windows - Farrugia, L. J. J. Appl. Crystallogr. 1997, 30, 565'
_computing_publication_material
;
 'WinGX publication routines, Farrugia, 
 L. J., J. Appl. Crystallogr., 1999, 32, 837-838
;
_computing_structure_refinement
;
 SHELXL-2016/6 (Sheldrick, 2016)
 Sheldrick GM (2008) Acta Crystallogr A64:112-122 and 
 C. B. H\"ubschle, G. M. Sheldrick and B. Dittrich
 ShelXle: a Qt graphical user interface for SHELXL
 J. Appl. Cryst., 44, (2011) 1281-1284.
;
_computing_structure_solution
; 
 SHELXT
 Sheldrick, G. M. (2008). Acta Cryst. A64, 112-122.
;
_diffrn_ambient_environment N~2~
_diffrn_ambient_temperature 150.00(10)
_diffrn_detector 'CCD plate'
_diffrn_detector_area_resol_mean 8.1150
_diffrn_detector_type EosS2
_diffrn_measured_fraction_theta_full 1.000
_diffrn_measured_fraction_theta_max 1.000
_diffrn_measurement_device 'four-circle diffractometer'
_diffrn_measurement_device_type 'SuperNova, Dual, Cu at zero, EosS2'
_diffrn_radiation_monochromator mirror
_diffrn_radiation_probe x-ray
_diffrn_radiation_type 'Cu K\a'
_diffrn_radiation_wavelength 1.54184
_diffrn_reflns_av_R_equivalents 0.0253
_diffrn_reflns_av_unetI/netI 0.0216
_diffrn_reflns_Laue_measured_fraction_full 1.000
_diffrn_reflns_Laue_measured_fraction_max 1.000
_diffrn_reflns_limit_h_max 19
_diffrn_reflns_limit_h_min -21
_diffrn_reflns_limit_k_max 18
_diffrn_reflns_limit_k_min -17
_diffrn_reflns_limit_l_max 36
_diffrn_reflns_limit_l_min -36
_diffrn_reflns_number 28402
_diffrn_reflns_point_group_measured_fraction_full 1.000
_diffrn_reflns_point_group_measured_fraction_max 1.000
_diffrn_reflns_theta_full 67.684
_diffrn_reflns_theta_max 72.120
_diffrn_reflns_theta_min 2.951
_diffrn_source 'micro-focus sealed X-ray tube'
_diffrn_source_type 'SuperNova (Cu) X-ray Source'
_exptl_absorpt_coefficient_mu 0.660
_exptl_absorpt_correction_T_max 1.00000
_exptl_absorpt_correction_T_min 0.83856
_exptl_absorpt_correction_type multi-scan
_exptl_absorpt_process_details
;
CrysAlisPro 1.171.38.46 (Rigaku Oxford Diffraction, 2015)
Empirical absorption correction using spherical harmonics,
 implemented in SCALE3 ABSPACK scaling algorithm.
;
_exptl_crystal_colour colourless
_exptl_crystal_density_diffrn 1.087
_exptl_crystal_description block
_exptl_crystal_F_000 2768
_exptl_crystal_size_max 0.200
_exptl_crystal_size_mid 0.150
_exptl_crystal_size_min 0.100
_refine_diff_density_max 0.490
_refine_diff_density_min -0.238
_refine_diff_density_rms 0.047
_refine_ls_extinction_method none
_refine_ls_goodness_of_fit_ref 1.156
_refine_ls_hydrogen_treatment constr
_refine_ls_matrix_type full
_refine_ls_number_parameters 422
_refine_ls_number_reflns 7598
_refine_ls_number_restraints 0
_refine_ls_restrained_S_all 1.156
_refine_ls_R_factor_all 0.0557
_refine_ls_R_factor_gt 0.0505
_refine_ls_shift/su_max 0.001
_refine_ls_shift/su_mean 0.000
_refine_ls_structure_factor_coef Fsqd
_refine_ls_weighting_details 'w=1/[\s^2^(Fo^2^)+(0.0478P)^2^+13.4416P] where P=(Fo^2^+2Fc^2^)/3'
_refine_ls_weighting_scheme calc
_refine_ls_wR_factor_gt 0.1415
_refine_ls_wR_factor_ref 0.1444
_reflns_Friedel_coverage 0.000
_reflns_number_gt 6768
_reflns_number_total 7598
_reflns_threshold_expression 'I > 2\s(I)'
_cod_data_source_file c8py01369a2.cif
_cod_data_source_block Mg_5_2
_cod_depositor_comments 'Adding full bibliography for 1550055--1550064.cif.'
_cod_database_code 1550059
_shelx_shelxl_version_number 2014/7
_shelx_space_group_comment
;
The symmetry employed for this shelxl refinement is uniquely defined
by the following loop, which should always be used as a source of
symmetry information in preference to the above space-group names.
They are only intended as comments.
;
_shelx_estimated_absorpt_t_min 0.879
_shelx_estimated_absorpt_t_max 0.937

loop_
_space_group_symop_operation_xyz
'x, y, z'
'-x+1/2, y, -z'
'x+1/2, y+1/2, z+1/2'
'-x+1, y+1/2, -z+1/2'
'-x, -y, -z'
'x-1/2, -y, z'
'-x+1/2, -y+1/2, -z+1/2'
'x, -y+1/2, z+1/2'

loop_
_atom_site_label
_atom_site_type_symbol
_atom_site_fract_x
_atom_site_fract_y
_atom_site_fract_z
_atom_site_U_iso_or_equiv
_atom_site_adp_type
_atom_site_occupancy
_atom_site_site_symmetry_order
_atom_site_calc_flag
_atom_site_refinement_flags_posn
_atom_site_refinement_flags_adp
Mg1 Mg 0.50346(4) 0.36476(4) 0.73555(2) 0.02562(16) Uani 1 1 d . .
O1 O 0.46382(8) 0.28640(10) 0.68683(5) 0.0304(3) Uani 1 1 d . .
N1 N 0.59008(10) 0.26606(11) 0.74708(5) 0.0256(3) Uani 1 1 d . .
C1 C 0.49940(11) 0.22998(13) 0.66179(6) 0.0246(4) Uani 1 1 d . .
O2 O 0.56219(8) 0.44606(10) 0.69601(5) 0.0300(3) Uani 1 1 d . .
N2 N 0.58924(10) 0.42921(11) 0.79753(6) 0.0295(4) Uani 1 1 d . .
C2 C 0.46849(11) 0.20518(13) 0.61837(6) 0.0255(4) Uani 1 1 d . .
N3 N 0.41715(9) 0.46524(11) 0.73670(5) 0.0247(3) Uani 1 1 d . .
C3 C 0.51099(11) 0.14757(14) 0.59234(6) 0.0272(4) Uani 1 1 d . .
H3 H 0.4899 0.1322 0.5638 0.033 Uiso 1 1 calc R U
N4 N 0.40200(10) 0.30123(11) 0.78253(6) 0.0275(4) Uani 1 1 d . .
C4 C 0.58372(11) 0.10968(13) 0.60507(7) 0.0263(4) Uani 1 1 d . .
C5 C 0.61156(11) 0.13125(13) 0.64681(7) 0.0258(4) Uani 1 1 d . .
H5 H 0.6597 0.1063 0.6568 0.031 Uiso 1 1 calc R U
C6 C 0.57127(11) 0.18924(12) 0.67544(6) 0.0243(4) Uani 1 1 d . .
C7 C 0.39198(12) 0.24695(15) 0.60075(7) 0.0305(4) Uani 1 1 d . .
C8 C 0.32459(13) 0.22875(19) 0.63294(8) 0.0408(5) Uani 1 1 d . .
H8A H 0.3366 0.2558 0.6620 0.061 Uiso 1 1 calc R U
H8B H 0.3180 0.1645 0.6366 0.061 Uiso 1 1 calc R U
H8C H 0.2762 0.2544 0.6207 0.061 Uiso 1 1 calc R U
C9 C 0.40341(15) 0.34743(16) 0.59543(9) 0.0441(6) Uani 1 1 d . .
H9A H 0.4466 0.3587 0.5750 0.066 Uiso 1 1 calc R U
H9B H 0.4156 0.3739 0.6246 0.066 Uiso 1 1 calc R U
H9C H 0.3554 0.3740 0.5832 0.066 Uiso 1 1 calc R U
C10 C 0.36659(14) 0.2091(2) 0.55534(8) 0.0442(6) Uani 1 1 d . .
H10A H 0.3164 0.2353 0.5462 0.066 Uiso 1 1 calc R U
H10B H 0.3610 0.1444 0.5577 0.066 Uiso 1 1 calc R U
H10C H 0.4061 0.2232 0.5331 0.066 Uiso 1 1 calc R U
C11 C 0.62859(13) 0.05205(15) 0.57183(7) 0.0326(5) Uani 1 1 d . .
C12 C 0.64780(17) 0.1077(2) 0.53072(9) 0.0555(7) Uani 1 1 d . .
H12A H 0.5992 0.1267 0.5159 0.083 Uiso 1 1 calc R U
H12B H 0.6785 0.0719 0.5100 0.083 Uiso 1 1 calc R U
H12C H 0.6781 0.1600 0.5399 0.083 Uiso 1 1 calc R U
C13 C 0.70500(17) 0.0170(2) 0.59167(9) 0.0557(8) Uani 1 1 d . .
H13A H 0.7318 -0.0190 0.5693 0.084 Uiso 1 1 calc R U
H13B H 0.6940 -0.0196 0.6179 0.084 Uiso 1 1 calc R U
H13C H 0.7384 0.0670 0.6005 0.084 Uiso 1 1 calc R U
C14 C 0.57888(18) -0.02771(19) 0.55723(9) 0.0539(7) Uani 1 1 d . .
H14A H 0.5292 -0.0067 0.5444 0.081 Uiso 1 1 calc R U
H14B H 0.5686 -0.0654 0.5831 0.081 Uiso 1 1 calc R U
H14C H 0.6070 -0.0621 0.5348 0.081 Uiso 1 1 calc R U
C15 C 0.61009(11) 0.20883(13) 0.71739(7) 0.0257(4) Uani 1 1 d . .
H15 H 0.6560 0.1755 0.7239 0.031 Uiso 1 1 calc R U
C16 C 0.64237(13) 0.27877(14) 0.78563(7) 0.0309(4) Uani 1 1 d . .
H16A H 0.6913 0.2447 0.7816 0.037 Uiso 1 1 calc R U
H16B H 0.6170 0.2576 0.8131 0.037 Uiso 1 1 calc R U
C17 C 0.66029(12) 0.37741(15) 0.78928(7) 0.0329(5) Uani 1 1 d . .
H17A H 0.6984 0.3874 0.8140 0.040 Uiso 1 1 calc R U
H17B H 0.6843 0.3981 0.7613 0.040 Uiso 1 1 calc R U
C18 C 0.57052(15) 0.42604(19) 0.84509(8) 0.0463(6) Uani 1 1 d . .
H18A H 0.5604 0.3644 0.8539 0.070 Uiso 1 1 calc R U
H18B H 0.5240 0.4622 0.8505 0.070 Uiso 1 1 calc R U
H18C H 0.6147 0.4494 0.8627 0.070 Uiso 1 1 calc R U
C19 C 0.60351(16) 0.52328(15) 0.78642(9) 0.0425(5) Uani 1 1 d . .
H19A H 0.5567 0.5583 0.7927 0.064 Uiso 1 1 calc R U
H19B H 0.6159 0.5284 0.7547 0.064 Uiso 1 1 calc R U
H19C H 0.6475 0.5456 0.8045 0.064 Uiso 1 1 calc R U
C20 C 0.53544(11) 0.49981(13) 0.66557(6) 0.0240(4) Uani 1 1 d . .
C21 C 0.57996(11) 0.52062(13) 0.62648(6) 0.0251(4) Uani 1 1 d . .
C22 C 0.54711(11) 0.57609(13) 0.59467(6) 0.0268(4) Uani 1 1 d . .
H22 H 0.5768 0.5882 0.5688 0.032 Uiso 1 1 calc R U
C23 C 0.47285(11) 0.61608(13) 0.59761(6) 0.0261(4) Uani 1 1 d . .
C24 C 0.43159(11) 0.59848(12) 0.63557(6) 0.0242(4) Uani 1 1 d . .
H24 H 0.3819 0.6254 0.6392 0.029 Uiso 1 1 calc R U
C25 C 0.46090(11) 0.54147(12) 0.66942(6) 0.0230(4) Uani 1 1 d . .
C26 C 0.66169(12) 0.48123(14) 0.62055(7) 0.0307(4) Uani 1 1 d . .
C27 C 0.69885(13) 0.51015(17) 0.57653(8) 0.0374(5) Uani 1 1 d . .
H27A H 0.7512 0.4842 0.5744 0.056 Uiso 1 1 calc R U
H27B H 0.7027 0.5751 0.5757 0.056 Uiso 1 1 calc R U
H27C H 0.6664 0.4896 0.5514 0.056 Uiso 1 1 calc R U
C28 C 0.65766(16) 0.37932(16) 0.62063(10) 0.0482(6) Uani 1 1 d . .
H28A H 0.6383 0.3587 0.6495 0.072 Uiso 1 1 calc R U
H28B H 0.7099 0.3549 0.6158 0.072 Uiso 1 1 calc R U
H28C H 0.6222 0.3593 0.5967 0.072 Uiso 1 1 calc R U
C29 C 0.71579(13) 0.5142(2) 0.65839(8) 0.0445(6) Uani 1 1 d . .
H29A H 0.6962 0.4933 0.6871 0.067 Uiso 1 1 calc R U
H29B H 0.7171 0.5793 0.6583 0.067 Uiso 1 1 calc R U
H29C H 0.7687 0.4911 0.6540 0.067 Uiso 1 1 calc R U
C30 C 0.44279(12) 0.67406(15) 0.55904(7) 0.0322(5) Uani 1 1 d . .
C31 C 0.36253(14) 0.71350(18) 0.56816(8) 0.0432(6) Uani 1 1 d . .
H31A H 0.3244 0.6654 0.5713 0.065 Uiso 1 1 calc R U
H31B H 0.3467 0.7520 0.5433 0.065 Uiso 1 1 calc R U
H31C H 0.3649 0.7484 0.5958 0.065 Uiso 1 1 calc R U
C32 C 0.49985(15) 0.75139(18) 0.55198(9) 0.0465(6) Uani 1 1 d . .
H32A H 0.5008 0.7894 0.5786 0.070 Uiso 1 1 calc R U
H32B H 0.4828 0.7863 0.5260 0.070 Uiso 1 1 calc R U
H32C H 0.5523 0.7278 0.5469 0.070 Uiso 1 1 calc R U
C33 C 0.43678(19) 0.6176(2) 0.51654(8) 0.0567(7) Uani 1 1 d . .
H33A H 0.4880 0.5920 0.5101 0.085 Uiso 1 1 calc R U
H33B H 0.4197 0.6551 0.4915 0.085 Uiso 1 1 calc R U
H33C H 0.3988 0.5698 0.5209 0.085 Uiso 1 1 calc R U
C34 C 0.40905(11) 0.52425(12) 0.70592(6) 0.0230(4) Uani 1 1 d . .
H34 H 0.3638 0.5606 0.7074 0.028 Uiso 1 1 calc R U
C35 C 0.35301(12) 0.45255(14) 0.76758(7) 0.0297(4) Uani 1 1 d . .
H35A H 0.3068 0.4872 0.7577 0.036 Uiso 1 1 calc R U
H35B H 0.3686 0.4726 0.7979 0.036 Uiso 1 1 calc R U
C36 C 0.33391(12) 0.35388(15) 0.76794(7) 0.0330(5) Uani 1 1 d . .
H36A H 0.2900 0.3429 0.7883 0.040 Uiso 1 1 calc R U
H36B H 0.3173 0.3350 0.7376 0.040 Uiso 1 1 calc R U
C37 C 0.40960(16) 0.3014(2) 0.83105(8) 0.0500(6) Uani 1 1 d . .
H37A H 0.4171 0.3624 0.8416 0.075 Uiso 1 1 calc R U
H37B H 0.4547 0.2651 0.8401 0.075 Uiso 1 1 calc R U
H37C H 0.3621 0.2767 0.8440 0.075 Uiso 1 1 calc R U
C38 C 0.39024(15) 0.20744(15) 0.76904(9) 0.0432(6) Uani 1 1 d . .
H38A H 0.4358 0.1722 0.7784 0.065 Uiso 1 1 calc R U
H38B H 0.3839 0.2041 0.7365 0.065 Uiso 1 1 calc R U
H38C H 0.3433 0.1840 0.7832 0.065 Uiso 1 1 calc R U

loop_
_atom_site_aniso_label
_atom_site_aniso_U_11
_atom_site_aniso_U_22
_atom_site_aniso_U_33
_atom_site_aniso_U_23
_atom_site_aniso_U_13
_atom_site_aniso_U_12
Mg1 0.0310(3) 0.0226(3) 0.0233(3) 0.0022(2) 0.0026(2) 0.0054(3)
O1 0.0312(7) 0.0325(8) 0.0275(7) -0.0049(6) -0.0020(6) 0.0085(6)
N1 0.0288(8) 0.0227(8) 0.0251(8) 0.0021(6) -0.0029(6) 0.0006(6)
C1 0.0257(9) 0.0235(9) 0.0247(9) 0.0015(7) 0.0027(7) 0.0010(7)
O2 0.0290(7) 0.0324(8) 0.0286(7) 0.0087(6) 0.0044(6) 0.0067(6)
N2 0.0311(9) 0.0269(8) 0.0304(9) -0.0014(7) 0.0015(7) -0.0011(7)
C2 0.0251(9) 0.0258(9) 0.0256(9) 0.0026(7) 0.0012(7) 0.0000(7)
N3 0.0276(8) 0.0223(8) 0.0244(8) 0.0002(6) 0.0051(6) 0.0011(6)
C3 0.0285(10) 0.0308(10) 0.0224(9) -0.0002(8) 0.0018(7) -0.0007(8)
N4 0.0291(8) 0.0255(8) 0.0280(8) 0.0028(7) 0.0002(7) -0.0009(7)
C4 0.0292(10) 0.0223(9) 0.0276(10) 0.0024(7) 0.0052(8) 0.0017(8)
C5 0.0250(9) 0.0217(9) 0.0306(10) 0.0037(8) 0.0011(7) 0.0024(7)
C6 0.0264(9) 0.0199(9) 0.0267(9) 0.0028(7) 0.0009(7) -0.0005(7)
C7 0.0250(10) 0.0387(11) 0.0276(10) -0.0001(9) 0.0001(8) 0.0047(8)
C8 0.0260(10) 0.0627(16) 0.0338(11) 0.0012(11) 0.0011(9) 0.0053(10)
C9 0.0413(13) 0.0388(13) 0.0518(14) 0.0096(11) -0.0079(11) 0.0090(10)
C10 0.0356(12) 0.0666(17) 0.0301(11) -0.0055(11) -0.0061(9) 0.0120(11)
C11 0.0366(11) 0.0345(11) 0.0269(10) 0.0016(8) 0.0060(8) 0.0089(9)
C12 0.0583(16) 0.0630(17) 0.0460(15) 0.0164(13) 0.0255(13) 0.0209(14)
C13 0.0560(16) 0.0673(18) 0.0438(14) -0.0098(13) 0.0002(12) 0.0363(14)
C14 0.0670(18) 0.0469(15) 0.0484(15) -0.0199(12) 0.0140(13) 0.0005(13)
C15 0.0252(9) 0.0212(9) 0.0307(10) 0.0043(8) -0.0012(7) 0.0016(7)
C16 0.0336(10) 0.0302(10) 0.0289(10) 0.0010(8) -0.0076(8) 0.0037(8)
C17 0.0273(10) 0.0375(12) 0.0340(11) -0.0033(9) -0.0022(8) -0.0032(9)
C18 0.0468(14) 0.0567(16) 0.0357(12) -0.0045(11) 0.0073(10) -0.0009(12)
C19 0.0526(14) 0.0286(11) 0.0464(13) -0.0058(10) 0.0001(11) -0.0060(10)
C20 0.0266(9) 0.0218(9) 0.0236(9) 0.0006(7) 0.0005(7) -0.0017(7)
C21 0.0252(9) 0.0253(9) 0.0250(9) -0.0005(7) 0.0020(7) -0.0033(7)
C22 0.0294(10) 0.0297(10) 0.0213(9) 0.0008(7) 0.0030(7) -0.0050(8)
C23 0.0295(10) 0.0261(9) 0.0226(9) 0.0025(7) -0.0027(7) -0.0038(8)
C24 0.0247(9) 0.0210(9) 0.0269(9) 0.0009(7) -0.0015(7) -0.0015(7)
C25 0.0258(9) 0.0202(9) 0.0230(9) -0.0004(7) 0.0003(7) -0.0026(7)
C26 0.0270(10) 0.0338(11) 0.0313(10) 0.0020(8) 0.0061(8) 0.0008(8)
C27 0.0314(11) 0.0446(13) 0.0364(12) 0.0016(10) 0.0102(9) -0.0005(9)
C28 0.0486(14) 0.0342(12) 0.0626(16) 0.0037(11) 0.0264(12) 0.0080(11)
C29 0.0257(10) 0.0696(17) 0.0381(12) 0.0024(12) -0.0005(9) 0.0053(11)
C30 0.0346(11) 0.0374(11) 0.0247(10) 0.0086(9) -0.0025(8) -0.0021(9)
C31 0.0382(12) 0.0516(14) 0.0396(13) 0.0205(11) -0.0020(10) 0.0049(11)
C32 0.0445(13) 0.0492(14) 0.0458(14) 0.0247(12) -0.0004(11) -0.0051(11)
C33 0.0767(19) 0.0643(18) 0.0285(12) -0.0028(12) -0.0147(12) 0.0105(15)
C34 0.0245(9) 0.0192(8) 0.0253(9) -0.0019(7) 0.0007(7) 0.0006(7)
C35 0.0328(10) 0.0287(10) 0.0278(10) 0.0012(8) 0.0092(8) 0.0036(8)
C36 0.0284(10) 0.0368(12) 0.0340(11) 0.0044(9) 0.0024(8) -0.0019(9)
C37 0.0531(15) 0.0652(17) 0.0316(12) 0.0083(12) -0.0043(11) -0.0027(13)
C38 0.0483(14) 0.0299(11) 0.0516(14) 0.0058(10) 0.0009(11) -0.0048(10)

loop_
_atom_type_symbol
_atom_type_description
_atom_type_scat_dispersion_real
_atom_type_scat_dispersion_imag
_atom_type_scat_source
C C 0.0181 0.0091 'International Tables Vol C Tables 4.2.6.8 and 6.1.1.4'
H H 0.0000 0.0000 'International Tables Vol C Tables 4.2.6.8 and 6.1.1.4'
N N 0.0311 0.0180 'International Tables Vol C Tables 4.2.6.8 and 6.1.1.4'
O O 0.0492 0.0322 'International Tables Vol C Tables 4.2.6.8 and 6.1.1.4'
Mg Mg 0.1719 0.1771 'International Tables Vol C Tables 4.2.6.8 and 6.1.1.4'

loop_
_geom_angle_atom_site_label_1
_geom_angle_atom_site_label_2
_geom_angle_atom_site_label_3
_geom_angle
O2 Mg1 O1 95.62(7)
O2 Mg1 N3 85.93(6)
O1 Mg1 N3 101.87(7)
O2 Mg1 N1 99.77(6)
O1 Mg1 N1 86.21(6)
N3 Mg1 N1 169.69(7)
O2 Mg1 N4 162.50(6)
O1 Mg1 N4 87.31(6)
N3 Mg1 N4 76.59(6)
N1 Mg1 N4 97.63(6)
O2 Mg1 N2 84.76(6)
O1 Mg1 N2 161.74(6)
N3 Mg1 N2 96.37(6)
N1 Mg1 N2 75.77(6)
N4 Mg1 N2 97.82(6)
C1 O1 Mg1 131.14(13)
C15 N1 C16 117.82(17)
C15 N1 Mg1 123.21(13)
C16 N1 Mg1 117.01(13)
O1 C1 C6 121.82(18)
O1 C1 C2 121.54(17)
C6 C1 C2 116.64(17)
C20 O2 Mg1 128.83(13)
C18 N2 C17 109.88(18)
C18 N2 C19 106.84(19)
C17 N2 C19 109.35(17)
C18 N2 Mg1 124.42(14)
C17 N2 Mg1 98.33(12)
C19 N2 Mg1 107.29(14)
C3 C2 C1 118.80(17)
C3 C2 C7 121.05(18)
C1 C2 C7 120.06(17)
C34 N3 C35 118.10(16)
C34 N3 Mg1 123.36(13)
C35 N3 Mg1 116.69(12)
C2 C3 C4 124.70(18)
C2 C3 H3 117.7
C4 C3 H3 117.6
C37 N4 C36 110.72(18)
C37 N4 C38 106.45(19)
C36 N4 C38 109.20(17)
C37 N4 Mg1 121.32(15)
C36 N4 Mg1 100.64(12)
C38 N4 Mg1 108.08(14)
C5 C4 C3 116.25(18)
C5 C4 C11 123.73(18)
C3 C4 C11 119.94(18)
C4 C5 C6 122.33(18)
C4 C5 H5 118.8
C6 C5 H5 118.8
C5 C6 C1 121.20(18)
C5 C6 C15 115.66(17)
C1 C6 C15 123.00(17)
C10 C7 C9 108.0(2)
C10 C7 C2 112.39(17)
C9 C7 C2 109.23(17)
C10 C7 C8 106.56(18)
C9 C7 C8 109.8(2)
C2 C7 C8 110.75(17)
C7 C8 H8A 109.5
C7 C8 H8B 109.5
H8A C8 H8B 109.5
C7 C8 H8C 109.5
H8A C8 H8C 109.5
H8B C8 H8C 109.5
C7 C9 H9A 109.5
C7 C9 H9B 109.5
H9A C9 H9B 109.5
C7 C9 H9C 109.5
H9A C9 H9C 109.5
H9B C9 H9C 109.5
C7 C10 H10A 109.5
C7 C10 H10B 109.5
H10A C10 H10B 109.5
C7 C10 H10C 109.5
H10A C10 H10C 109.5
H10B C10 H10C 109.5
C13 C11 C12 108.1(2)
C13 C11 C14 108.0(2)
C12 C11 C14 108.9(2)
C13 C11 C4 112.19(18)
C12 C11 C4 109.21(18)
C14 C11 C4 110.31(18)
C11 C12 H12A 109.5
C11 C12 H12B 109.5
H12A C12 H12B 109.5
C11 C12 H12C 109.5
H12A C12 H12C 109.5
H12B C12 H12C 109.5
C11 C13 H13A 109.5
C11 C13 H13B 109.5
H13A C13 H13B 109.5
C11 C13 H13C 109.5
H13A C13 H13C 109.5
H13B C13 H13C 109.5
C11 C14 H14A 109.5
C11 C14 H14B 109.5
H14A C14 H14B 109.5
C11 C14 H14C 109.5
H14A C14 H14C 109.5
H14B C14 H14C 109.5
N1 C15 C6 127.89(18)
N1 C15 H15 116.1
C6 C15 H15 116.1
N1 C16 C17 107.76(16)
N1 C16 H16A 110.2
C17 C16 H16A 110.2
N1 C16 H16B 110.2
C17 C16 H16B 110.2
H16A C16 H16B 108.5
N2 C17 C16 111.36(17)
N2 C17 H17A 109.4
C16 C17 H17A 109.4
N2 C17 H17B 109.4
C16 C17 H17B 109.4
H17A C17 H17B 108.0
N2 C18 H18A 109.5
N2 C18 H18B 109.5
H18A C18 H18B 109.5
N2 C18 H18C 109.5
H18A C18 H18C 109.5
H18B C18 H18C 109.5
N2 C19 H19A 109.5
N2 C19 H19B 109.5
H19A C19 H19B 109.5
N2 C19 H19C 109.5
H19A C19 H19C 109.5
H19B C19 H19C 109.5
O2 C20 C25 121.55(17)
O2 C20 C21 121.43(17)
C25 C20 C21 117.02(17)
C22 C21 C20 118.53(18)
C22 C21 C26 121.13(17)
C20 C21 C26 120.34(17)
C21 C22 C23 124.97(18)
C21 C22 H22 117.5
C23 C22 H22 117.5
C24 C23 C22 116.39(17)
C24 C23 C30 124.32(18)
C22 C23 C30 119.29(17)
C23 C24 C25 121.97(18)
C23 C24 H24 119.0
C25 C24 H24 119.0
C24 C25 C20 121.07(17)
C24 C25 C34 115.91(17)
C20 C25 C34 122.90(17)
C21 C26 C29 109.30(17)
C21 C26 C27 112.38(17)
C29 C26 C27 106.82(18)
C21 C26 C28 110.20(18)
C29 C26 C28 110.4(2)
C27 C26 C28 107.68(19)
C26 C27 H27A 109.5
C26 C27 H27B 109.5
H27A C27 H27B 109.5
C26 C27 H27C 109.5
H27A C27 H27C 109.5
H27B C27 H27C 109.5
C26 C28 H28A 109.5
C26 C28 H28B 109.5
H28A C28 H28B 109.5
C26 C28 H28C 109.5
H28A C28 H28C 109.5
H28B C28 H28C 109.5
C26 C29 H29A 109.5
C26 C29 H29B 109.5
H29A C29 H29B 109.5
C26 C29 H29C 109.5
H29A C29 H29C 109.5
H29B C29 H29C 109.5
C31 C30 C23 112.34(17)
C31 C30 C33 108.4(2)
C23 C30 C33 109.19(19)
C31 C30 C32 107.8(2)
C23 C30 C32 109.20(17)
C33 C30 C32 109.9(2)
C30 C31 H31A 109.5
C30 C31 H31B 109.5
H31A C31 H31B 109.5
C30 C31 H31C 109.5
H31A C31 H31C 109.5
H31B C31 H31C 109.5
C30 C32 H32A 109.5
C30 C32 H32B 109.5
H32A C32 H32B 109.5
C30 C32 H32C 109.5
H32A C32 H32C 109.5
H32B C32 H32C 109.5
C30 C33 H33A 109.5
C30 C33 H33B 109.5
H33A C33 H33B 109.5
C30 C33 H33C 109.5
H33A C33 H33C 109.5
H33B C33 H33C 109.5
N3 C34 C25 127.36(17)
N3 C34 H34 116.3
C25 C34 H34 116.3
N3 C35 C36 107.23(16)
N3 C35 H35A 110.3
C36 C35 H35A 110.3
N3 C35 H35B 110.3
C36 C35 H35B 110.3
H35A C35 H35B 108.5
N4 C36 C35 111.05(17)
N4 C36 H36A 109.4
C35 C36 H36A 109.4
N4 C36 H36B 109.4
C35 C36 H36B 109.4
H36A C36 H36B 108.0
N4 C37 H37A 109.5
N4 C37 H37B 109.5
H37A C37 H37B 109.5
N4 C37 H37C 109.5
H37A C37 H37C 109.5
H37B C37 H37C 109.5
N4 C38 H38A 109.5
N4 C38 H38B 109.5
H38A C38 H38B 109.5
N4 C38 H38C 109.5
H38A C38 H38C 109.5
H38B C38 H38C 109.5

loop_
_geom_bond_atom_site_label_1
_geom_bond_atom_site_label_2
_geom_bond_distance
Mg1 O2 1.9866(15)
Mg1 O1 1.9877(16)
Mg1 N3 2.1147(17)
Mg1 N1 2.1232(17)
Mg1 N4 2.4462(18)
Mg1 N2 2.5416(18)
O1 C1 1.292(2)
N1 C15 1.288(3)
N1 C16 1.463(3)
C1 C6 1.429(3)
C1 C2 1.446(3)
O2 C20 1.297(2)
N2 C18 1.466(3)
N2 C17 1.468(3)
N2 C19 1.476(3)
C2 C3 1.381(3)
C2 C7 1.539(3)
N3 C34 1.286(2)
N3 C35 1.459(2)
C3 C4 1.416(3)
C3 H3 0.9500
N4 C37 1.457(3)
N4 C36 1.470(3)
N4 C38 1.481(3)
C4 C5 1.370(3)
C4 C11 1.535(3)
C5 C6 1.411(3)
C5 H5 0.9500
C6 C15 1.443(3)
C7 C10 1.532(3)
C7 C9 1.534(3)
C7 C8 1.539(3)
C8 H8A 0.9800
C8 H8B 0.9800
C8 H8C 0.9800
C9 H9A 0.9800
C9 H9B 0.9800
C9 H9C 0.9800
C10 H10A 0.9800
C10 H10B 0.9800
C10 H10C 0.9800
C11 C13 1.523(3)
C11 C12 1.529(3)
C11 C14 1.531(4)
C12 H12A 0.9800
C12 H12B 0.9800
C12 H12C 0.9800
C13 H13A 0.9800
C13 H13B 0.9800
C13 H13C 0.9800
C14 H14A 0.9800
C14 H14B 0.9800
C14 H14C 0.9800
C15 H15 0.9500
C16 C17 1.520(3)
C16 H16A 0.9900
C16 H16B 0.9900
C17 H17A 0.9900
C17 H17B 0.9900
C18 H18A 0.9800
C18 H18B 0.9800
C18 H18C 0.9800
C19 H19A 0.9800
C19 H19B 0.9800
C19 H19C 0.9800
C20 C25 1.428(3)
C20 C21 1.441(3)
C21 C22 1.380(3)
C21 C26 1.532(3)
C22 C23 1.410(3)
C22 H22 0.9500
C23 C24 1.374(3)
C23 C30 1.531(3)
C24 C25 1.414(3)
C24 H24 0.9500
C25 C34 1.442(3)
C26 C29 1.535(3)
C26 C27 1.536(3)
C26 C28 1.535(3)
C27 H27A 0.9800
C27 H27B 0.9800
C27 H27C 0.9800
C28 H28A 0.9800
C28 H28B 0.9800
C28 H28C 0.9800
C29 H29A 0.9800
C29 H29B 0.9800
C29 H29C 0.9800
C30 C31 1.525(3)
C30 C33 1.532(3)
C30 C32 1.536(3)
C31 H31A 0.9800
C31 H31B 0.9800
C31 H31C 0.9800
C32 H32A 0.9800
C32 H32B 0.9800
C32 H32C 0.9800
C33 H33A 0.9800
C33 H33B 0.9800
C33 H33C 0.9800
C34 H34 0.9500
C35 C36 1.521(3)
C35 H35A 0.9900
C35 H35B 0.9900
C36 H36A 0.9900
C36 H36B 0.9900
C37 H37A 0.9800
C37 H37B 0.9800
C37 H37C 0.9800
C38 H38A 0.9800
C38 H38B 0.9800
C38 H38C 0.9800
